data_2013038
loop_
_publ_author_name
'Malathi, R'
'Rajan, S. S.'
'Gopalakrishnan, Geetha'
'Suresh, G.'

_publ_section_title
;
 2',3'-Dehydrosalannol
;
_journal_issue 11
_journal_name_full 'Acta Crystallographica Section C'
_journal_page_first o681
_journal_page_last o682
_journal_paper_doi 10.1107/S010827010201747X
_journal_volume 58
_journal_year 2002
_chemical_formula_moiety 'C32 H42 O8'
_chemical_formula_sum 'C32 H42 O8'
_chemical_formula_weight 554.66
_chemical_name_common 2'3'-dehydrosalannol
_chemical_name_systematic
;
methyl (2aS,3R,5R,5aS,6S,6aS,8R,9aS,10aR,10bR,10cS)]-
8-(3-furyl)-2a,4,5,5a,6,6a,8,9,9a,10a,10b,10c-dodecahydro-3-hydroxy-
2a,5a,6a,7-tetramethyl-5-(3-methylbut-2-enoyloxy)-2H,3H-
cyclopenta[4',5']furo[2',3':6,5]benzo[cd]isobenzofuran-6-acetate
;
_space_group_IT_number 19
_symmetry_cell_setting orthorhombic
_symmetry_space_group_name_Hall 'P 2ac 2ab'
_symmetry_space_group_name_H-M 'P 21 21 21'
_atom_sites_solution_hydrogens geom
_atom_sites_solution_primary direct
_atom_sites_solution_secondary difmap
_audit_creation_method SHELXL97
_cell_angle_alpha 90
_cell_angle_beta 90
_cell_angle_gamma 90
_cell_formula_units_Z 4
_cell_length_a 7.220(2)
_cell_length_b 12.728(2)
_cell_length_c 32.210(6)
_cell_measurement_reflns_used 25
_cell_measurement_temperature 293(2)
_cell_measurement_theta_max 30
_cell_measurement_theta_min 15
_cell_volume 2960.0(11)
_computing_cell_refinement 'CAD-4 EXPRESS'
_computing_data_collection 'CAD-4 EXPRESS (Enraf-Nonius, 1994)'
_computing_data_reduction 'XCAD4 (Harms & Wocadlo, 1995)'
_computing_molecular_graphics 'ORTEPIII (Burnett & Johnson, 1996)'
_computing_publication_material 'SHELXL97 and PARST97 (Nardelli, 1995)'
_computing_structure_refinement 'SHELXL97 (Sheldrick, 1997)'
_computing_structure_solution 'SHELXS97 (Sheldrick, 1997)'
_diffrn_ambient_temperature 293(2)
_diffrn_measured_fraction_theta_full 0.991
_diffrn_measured_fraction_theta_max 0.941
_diffrn_measurement_device_type 'Enraf-Nonius CAD-4'
_diffrn_measurement_method 'non-profiled \w/2\q'
_diffrn_radiation_monochromator graphite
_diffrn_radiation_source 'fine-focus sealed tube'
_diffrn_radiation_type CuK\a
_diffrn_radiation_wavelength 1.54178
_diffrn_reflns_av_R_equivalents 0.028
_diffrn_reflns_av_sigmaI/netI 0.044
_diffrn_reflns_limit_h_max 8
_diffrn_reflns_limit_h_min -2
_diffrn_reflns_limit_k_max 15
_diffrn_reflns_limit_k_min -4
_diffrn_reflns_limit_l_max 40
_diffrn_reflns_limit_l_min -10
_diffrn_reflns_number 3407
_diffrn_reflns_theta_full 55.00
_diffrn_reflns_theta_max 75.06
_diffrn_reflns_theta_min 2.74
_diffrn_standards_decay_% 2
_diffrn_standards_interval_time 60
_diffrn_standards_number 3
_exptl_absorpt_coefficient_mu 0.721
_exptl_absorpt_correction_type none
_exptl_crystal_colour colourless
_exptl_crystal_density_diffrn 1.245
_exptl_crystal_density_meas ?
_exptl_crystal_density_method 'not measured'
_exptl_crystal_description needle
_exptl_crystal_F_000 1192
_exptl_crystal_size_max 0.33
_exptl_crystal_size_mid 0.23
_exptl_crystal_size_min 0.13
_refine_diff_density_max 0.21
_refine_diff_density_min -0.20
_refine_ls_extinction_coef 0.0025(4)
_refine_ls_extinction_expression Fc^*^=kFc[1+0.001xFc^2^\l^3^/sin(2\q)]^-1/4^
_refine_ls_extinction_method 'SHELXL97 (Sheldrick, 1997)'
_refine_ls_goodness_of_fit_ref 1.024
_refine_ls_hydrogen_treatment constr
_refine_ls_matrix_type full
_refine_ls_number_parameters 367
_refine_ls_number_reflns 3280
_refine_ls_number_restraints 0
_refine_ls_restrained_S_all 1.024
_refine_ls_R_factor_all 0.091
_refine_ls_R_factor_gt 0.045
_refine_ls_shift/su_max <0.001
_refine_ls_shift/su_mean 0.000
_refine_ls_structure_factor_coef Fsqd
_refine_ls_weighting_details 'w = 1/[\s^2^(Fo^2^)+(0.0876P)^2^+0.3127P] where P=(Fo^2^+2Fc^2^)/3'
_refine_ls_weighting_scheme calc
_refine_ls_wR_factor_gt 0.116
_refine_ls_wR_factor_ref 0.151
_reflns_number_gt 2091
_reflns_number_total 3280
_reflns_threshold_expression I>2\s(I)
_cod_data_source_file ln1144.cif
_cod_data_source_block I
_cod_depositor_comments
;
The following automatic conversions were performed:
'_symmetry_cell_setting' value 'Orthorhombic' changed to 'orthorhombic'
according to '/home/saulius/struct/CIF-dictionaries/cif_core.dic'
dictionary named 'cif_core.dic' version 2.4.1 from 2010-06-29.

Automatic conversion script
Id: cif_fix_enum 1527 2010-12-29 10:47:43Z saulius 

The following automatic conversions were performed:

'_symmetry_cell_setting' value 'Orthorhombic' changed to
'orthorhombic' according to
/home/saulius/struct/CIF-dictionaries/cif_core.dic dictionary named
'cif_core.dic' version 2.4.1 from 2010-06-29.

Automatic conversion script
Id: cif_fix_values 1715 2011-07-08 13:25:40Z adriana 

The following automatic conversions were performed:

'_exptl_crystal_density_meas' value 'not measured' was changed to '?'
- the value is perceived as not measured.

Automatic conversion script
Id: cif_fix_values 3008 2015-01-20 13:52:24Z robertas 

The following automatic conversions were performed:

'_refine_ls_weighting_scheme' value 'calc w =
1/[\s^2^(Fo^2^)+(0.0876P)^2^+0.3127P] where P=(Fo^2^+2Fc^2^)/3' was
changed to 'calc'. New tag '_refine_ls_weighting_details' was
created. The value of the new tag was set to 'w =
1/[\s^2^(Fo^2^)+(0.0876P)^2^+0.3127P] where P=(Fo^2^+2Fc^2^)/3'.

Automatic conversion script
Id: cif_fix_values 3143 2015-03-26 13:38:13Z robertas 
;
_cod_database_code 2013038
_cod_database_fobs_code 2013038

loop_
_symmetry_equiv_pos_as_xyz
'x, y, z'
'-x+1/2, -y, z+1/2'
'-x, y+1/2, -z+1/2'
'x+1/2, -y+1/2, -z'

loop_
_atom_site_label
_atom_site_fract_x
_atom_site_fract_y
_atom_site_fract_z
_atom_site_U_iso_or_equiv
_atom_site_adp_type
_atom_site_calc_flag
_atom_site_refinement_flags
_atom_site_occupancy
_atom_site_disorder_assembly
_atom_site_disorder_group
_atom_site_type_symbol
O1 0.1417(4) 0.84934(18) 0.16929(8) 0.0529(7) Uani d . 1 . . O
O3 -0.0312(4) 0.8124(2) 0.25251(10) 0.0631(8) Uani d . 1 . . O
H3 -0.0627 0.8694 0.2430 0.095 Uiso calc R 1 . . H
O6 0.1722(5) 0.5228(2) 0.26136(8) 0.0605(8) Uani d . 1 . . O
O7 0.0670(4) 0.50150(19) 0.17641(7) 0.0492(7) Uani d . 1 . . O
O12 0.1783(6) 0.7262(3) 0.06896(10) 0.0809(11) Uani d . 1 . . O
O21 -0.1623(8) 0.4012(5) -0.02194(13) 0.1267(19) Uani d . 1 . . O
O27 0.4531(5) 0.6904(3) 0.04168(10) 0.0824(11) Uani d . 1 . . O
O31 0.2388(6) 0.9958(3) 0.13869(15) 0.1210(18) Uani d . 1 . . O
C1 0.3137(6) 0.8420(3) 0.19281(14) 0.0516(10) Uani d . 1 . . C
H1 0.4075 0.8863 0.1795 0.062 Uiso calc R 1 . . H
C2 0.2763(7) 0.8838(3) 0.23677(14) 0.0593(11) Uani d . 1 . . C
H2A 0.3951 0.8948 0.2502 0.071 Uiso calc R 1 . . H
H2B 0.2180 0.9521 0.2341 0.071 Uiso calc R 1 . . H
C3 0.1573(7) 0.8179(3) 0.26592(14) 0.0573(11) Uani d . 1 . . C
H3A 0.1614 0.8490 0.2937 0.069 Uiso calc R 1 . . H
C4 0.2348(7) 0.7062(3) 0.26795(12) 0.0528(10) Uani d . 1 . . C
C5 0.2588(6) 0.6687(2) 0.22303(11) 0.0444(9) Uani d . 1 . . C
H5 0.1345 0.6739 0.2110 0.053 Uiso calc R 1 . . H
C6 0.2914(7) 0.5536(3) 0.22740(12) 0.0503(10) Uani d . 1 . . C
H6 0.4203 0.5425 0.2358 0.060 Uiso calc R 1 . . H
C7 0.2588(6) 0.4965(3) 0.18728(12) 0.0470(9) Uani d . 1 . . C
H7 0.2964 0.4229 0.1903 0.056 Uiso calc R 1 . . H
C8 0.3676(6) 0.5478(3) 0.15042(13) 0.0469(9) Uani d . 1 . . C
C9 0.3433(6) 0.6709(2) 0.14995(12) 0.0457(9) Uani d . 1 . . C
H9 0.2113 0.6826 0.1446 0.055 Uiso calc R 1 . . H
C10 0.3821(6) 0.7261(3) 0.19251(13) 0.0467(9) Uani d . 1 . . C
C11 0.4435(7) 0.7217(3) 0.11341(13) 0.0591(11) Uani d . 1 . . C
H11A 0.4631 0.7954 0.1195 0.071 Uiso calc R 1 . . H
H11B 0.5641 0.6890 0.1104 0.071 Uiso calc R 1 . . H
C12 0.3424(8) 0.7129(3) 0.07354(14) 0.0601(11) Uani d . 1 . . C
C13 0.2799(6) 0.4369(3) 0.08379(12) 0.0539(11) Uani d . 1 . . C
C14 0.2521(6) 0.4987(3) 0.11677(11) 0.0454(9) Uani d . 1 . . C
C15 0.0571(6) 0.4919(3) 0.13197(11) 0.0450(9) Uani d . 1 . . C
H15 -0.0173 0.5490 0.1202 0.054 Uiso calc R 1 . . H
C16 -0.0072(7) 0.3866(3) 0.11495(13) 0.0579(11) Uani d . 1 . . C
H16A -0.1394 0.3871 0.1095 0.069 Uiso calc R 1 . . H
H16B 0.0212 0.3300 0.1341 0.069 Uiso calc R 1 . . H
C17 0.1048(6) 0.3753(3) 0.07405(13) 0.0584(12) Uani d . 1 . . C
H17 0.1384 0.3012 0.0706 0.070 Uiso calc R 1 . . H
C18 0.4497(8) 0.4180(4) 0.05835(16) 0.0759(15) Uani d . 1 . . C
H18A 0.5409 0.4704 0.0647 0.114 Uiso calc R 1 . . H
H18B 0.4187 0.4218 0.0294 0.114 Uiso calc R 1 . . H
H18C 0.4986 0.3496 0.0646 0.114 Uiso calc R 1 . . H
C19 0.5894(7) 0.7299(4) 0.20337(16) 0.0674(13) Uani d . 1 . . C
H19A 0.6112 0.7847 0.2232 0.101 Uiso calc R 1 . . H
H19B 0.6599 0.7436 0.1787 0.101 Uiso calc R 1 . . H
H19C 0.6266 0.6636 0.2150 0.101 Uiso calc R 1 . . H
C20 -0.0003(8) 0.4095(4) 0.03642(14) 0.0671(13) Uani d . 1 . . C
C21 -0.0621(12) 0.3462(6) 0.00635(18) 0.104(2) Uani d . 1 . . C
H21 -0.0395 0.2744 0.0050 0.125 Uiso calc R 1 . . H
C22 -0.0644(8) 0.5111(5) 0.02672(16) 0.0810(15) Uani d . 1 . . C
H22 -0.0441 0.5720 0.0420 0.097 Uiso calc R 1 . . H
C23 -0.1605(9) 0.5033(7) -0.00885(19) 0.0976(19) Uani d . 1 . . C
H23 -0.2174 0.5590 -0.0225 0.117 Uiso calc R 1 . . H
C27 0.3650(11) 0.6814(6) 0.00128(16) 0.107(2) Uani d . 1 . . C
H27A 0.4570 0.6662 -0.0194 0.160 Uiso calc R 1 . . H
H27B 0.3043 0.7463 -0.0054 0.160 Uiso calc R 1 . . H
H27C 0.2754 0.6257 0.0019 0.160 Uiso calc R 1 . . H
C28 0.1052(8) 0.6177(3) 0.28159(12) 0.0633(13) Uani d . 1 . . C
H28A 0.1083 0.6096 0.3115 0.076 Uiso calc R 1 . . H
H28B -0.0211 0.6326 0.2732 0.076 Uiso calc R 1 . . H
C29 0.4066(8) 0.7039(4) 0.29547(15) 0.0764(15) Uani d . 1 . . C
H29A 0.4552 0.6337 0.2964 0.115 Uiso calc R 1 . . H
H29B 0.3741 0.7259 0.3230 0.115 Uiso calc R 1 . . H
H29C 0.4985 0.7505 0.2843 0.115 Uiso calc R 1 . . H
C30 0.5677(6) 0.5095(3) 0.15092(16) 0.0641(12) Uani d . 1 . . C
H30A 0.5696 0.4340 0.1510 0.096 Uiso calc R 1 . . H
H30B 0.6286 0.5353 0.1754 0.096 Uiso calc R 1 . . H
H30C 0.6309 0.5349 0.1267 0.096 Uiso calc R 1 . . H
C31 0.1212(7) 0.9304(3) 0.14339(15) 0.0616(12) Uani d . 1 . . C
C32 -0.0604(8) 0.9285(3) 0.12375(14) 0.0637(13) Uani d . 1 . . C
H32 -0.1290 0.8672 0.1271 0.076 Uiso calc R 1 . . H
C33 -0.0525(10) 1.1063(4) 0.09314(18) 0.0953(19) Uani d . 1 . . C
H33A -0.1359 1.1482 0.0769 0.143 Uiso calc R 1 . . H
H33B 0.0607 1.0960 0.0781 0.143 Uiso calc R 1 . . H
H33C -0.0265 1.1416 0.1188 0.143 Uiso calc R 1 . . H
C34 -0.1382(7) 1.0037(3) 0.10186(13) 0.0589(11) Uani d . 1 . . C
C35 -0.3265(9) 0.9922(5) 0.0841(2) 0.106(2) Uani d . 1 . . C
H35A -0.3634 0.9198 0.0853 0.160 Uiso calc R 1 . . H
H35B -0.3258 1.0153 0.0557 0.160 Uiso calc R 1 . . H
H35C -0.4122 1.0342 0.0997 0.160 Uiso calc R 1 . . H

loop_
_atom_site_aniso_label
_atom_site_aniso_U_11
_atom_site_aniso_U_22
_atom_site_aniso_U_33
_atom_site_aniso_U_12
_atom_site_aniso_U_13
_atom_site_aniso_U_23
O1 0.0574(18) 0.0355(11) 0.0657(16) -0.0065(12) -0.0105(15) 0.0085(12)
O3 0.066(2) 0.0473(15) 0.075(2) 0.0018(14) -0.0058(18) -0.0090(14)
O6 0.090(2) 0.0413(13) 0.0501(15) -0.0048(15) 0.0047(16) 0.0032(11)
O7 0.0564(18) 0.0425(12) 0.0487(14) -0.0059(13) 0.0080(13) -0.0049(11)
O12 0.081(3) 0.096(3) 0.066(2) 0.015(2) -0.006(2) 0.0087(19)
O21 0.139(5) 0.162(5) 0.080(3) -0.051(4) -0.014(3) -0.002(3)
O27 0.080(3) 0.103(3) 0.0637(19) -0.007(2) 0.018(2) 0.0014(19)
O31 0.084(3) 0.092(3) 0.187(4) -0.036(2) -0.036(3) 0.087(3)
C1 0.051(3) 0.0351(17) 0.069(3) -0.0100(17) -0.014(2) 0.0005(17)
C2 0.072(3) 0.0323(17) 0.074(3) -0.0087(19) -0.009(3) -0.0088(18)
C3 0.066(3) 0.0465(19) 0.059(2) -0.007(2) -0.009(2) -0.0156(19)
C4 0.066(3) 0.046(2) 0.047(2) -0.004(2) -0.010(2) -0.0001(16)
C5 0.054(2) 0.0316(15) 0.0470(19) -0.0027(17) -0.0056(19) 0.0002(14)
C6 0.063(3) 0.0353(17) 0.052(2) 0.0037(18) -0.006(2) 0.0024(16)
C7 0.053(3) 0.0301(15) 0.058(2) 0.0035(17) -0.002(2) 0.0033(16)
C8 0.042(2) 0.0376(16) 0.061(2) 0.0011(16) 0.003(2) -0.0009(17)
C9 0.047(2) 0.0371(16) 0.053(2) -0.0064(16) 0.004(2) 0.0030(16)
C10 0.043(2) 0.0356(16) 0.062(2) -0.0066(16) -0.007(2) -0.0003(17)
C11 0.061(3) 0.052(2) 0.065(3) -0.007(2) 0.006(2) 0.0067(19)
C12 0.073(3) 0.051(2) 0.056(2) -0.003(2) 0.010(3) 0.008(2)
C13 0.060(3) 0.046(2) 0.056(2) 0.0007(19) 0.016(2) -0.0061(17)
C14 0.046(2) 0.0382(16) 0.052(2) 0.0015(18) 0.0080(19) -0.0008(16)
C15 0.051(2) 0.0394(17) 0.0445(19) -0.0035(18) 0.0111(18) -0.0063(16)
C16 0.063(3) 0.050(2) 0.060(2) -0.010(2) 0.012(2) -0.0103(19)
C17 0.068(3) 0.047(2) 0.060(2) -0.009(2) 0.020(2) -0.0172(19)
C18 0.071(3) 0.077(3) 0.079(3) 0.000(3) 0.029(3) -0.020(3)
C19 0.057(3) 0.064(3) 0.081(3) -0.006(2) -0.014(3) -0.004(2)
C20 0.073(3) 0.072(3) 0.056(3) -0.020(2) 0.013(2) -0.012(2)
C21 0.147(6) 0.098(4) 0.067(3) -0.042(5) -0.008(4) -0.011(3)
C22 0.073(4) 0.097(4) 0.073(3) 0.001(3) 0.005(3) -0.001(3)
C23 0.079(4) 0.130(6) 0.083(4) -0.004(4) 0.003(3) 0.023(4)
C27 0.125(6) 0.140(6) 0.056(3) -0.022(5) 0.013(4) -0.009(3)
C28 0.097(4) 0.048(2) 0.045(2) -0.005(2) 0.005(3) -0.0010(17)
C29 0.094(4) 0.067(3) 0.068(3) -0.003(3) -0.025(3) -0.003(2)
C30 0.048(3) 0.061(2) 0.084(3) 0.013(2) 0.004(3) -0.004(3)
C31 0.072(3) 0.0393(18) 0.074(3) -0.002(2) -0.006(3) 0.0131(19)
C32 0.075(3) 0.0413(19) 0.075(3) -0.011(2) -0.008(3) 0.016(2)
C33 0.116(5) 0.061(3) 0.109(4) -0.012(3) -0.017(4) 0.036(3)
C34 0.075(3) 0.050(2) 0.051(2) -0.003(2) 0.003(2) 0.0097(18)
C35 0.091(4) 0.098(4) 0.130(5) -0.008(4) -0.034(4) 0.049(4)

loop_
_atom_type_symbol
_atom_type_description
_atom_type_scat_dispersion_real
_atom_type_scat_dispersion_imag
_atom_type_scat_source
C C 0.0181 0.0000 'International Tables Vol C Tables 4.2.6.8 and 6.1.1.4'
H H 0.0000 0.0000 'International Tables Vol C Tables 4.2.6.8 and 6.1.1.4'
O O 0.0492 0.0000 'International Tables Vol C Tables 4.2.6.8 and 6.1.1.4'

loop_
_geom_angle_atom_site_label_1
_geom_angle_atom_site_label_2
_geom_angle_atom_site_label_3
_geom_angle
C31 O1 C1 118.0(3)
C3 O3 H3 109.5
C6 O6 C28 108.1(3)
C7 O7 C15 106.7(3)
C21 O21 C23 106.1(5)
C12 O27 C27 116.4(5)
O1 C1 C2 107.9(3)
O1 C1 C10 109.2(3)
C2 C1 C10 113.0(3)
O1 C1 H1 108.9
C2 C1 H1 108.9
C10 C1 H1 108.9
C3 C2 C1 118.5(3)
C3 C2 H2A 107.7
C1 C2 H2A 107.7
C3 C2 H2B 107.7
C1 C2 H2B 107.7
H2A C2 H2B 107.1
O3 C3 C2 112.2(4)
O3 C3 C4 108.4(3)
C2 C3 C4 109.4(4)
O3 C3 H3A 109.0
C2 C3 H3A 109.0
C4 C3 H3A 109.0
C29 C4 C28 108.4(4)
C29 C4 C3 109.9(3)
C28 C4 C3 118.3(4)
C29 C4 C5 116.8(4)
C28 C4 C5 96.4(3)
C3 C4 C5 106.9(3)
C6 C5 C10 116.3(4)
C6 C5 C4 103.6(3)
C10 C5 C4 121.9(3)
C6 C5 H5 104.4
C10 C5 H5 104.4
C4 C5 H5 104.4
O6 C6 C5 104.1(3)
O6 C6 C7 115.3(3)
C5 C6 C7 111.7(3)
O6 C6 H6 108.5
C5 C6 H6 108.5
C7 C6 H6 108.5
O7 C7 C6 109.9(3)
O7 C7 C8 106.3(3)
C6 C7 C8 111.9(3)
O7 C7 H7 109.6
C6 C7 H7 109.6
C8 C7 H7 109.6
C14 C8 C30 113.6(3)
C14 C8 C7 95.5(3)
C30 C8 C7 109.5(3)
C14 C8 C9 110.2(3)
C30 C8 C9 115.0(3)
C7 C8 C9 111.5(3)
C11 C9 C10 113.6(3)
C11 C9 C8 112.1(3)
C10 C9 C8 114.7(3)
C11 C9 H9 105.1
C10 C9 H9 105.1
C8 C9 H9 105.1
C5 C10 C19 116.1(4)
C5 C10 C1 105.5(3)
C19 C10 C1 106.2(3)
C5 C10 C9 104.3(3)
C19 C10 C9 112.8(4)
C1 C10 C9 112.0(3)
C12 C11 C9 113.8(4)
C12 C11 H11A 108.8
C9 C11 H11A 108.8
C12 C11 H11B 108.8
C9 C11 H11B 108.8
H11A C11 H11B 107.7
O12 C12 O27 121.7(5)
O12 C12 C11 125.4(5)
O27 C12 C11 112.9(5)
C14 C13 C18 130.9(4)
C14 C13 C17 110.0(4)
C18 C13 C17 119.1(3)
C13 C14 C15 111.6(4)
C13 C14 C8 137.2(4)
C15 C14 C8 108.1(3)
O7 C15 C14 105.9(3)
O7 C15 C16 116.7(3)
C14 C15 C16 102.8(3)
O7 C15 H15 110.3
C14 C15 H15 110.3
C16 C15 H15 110.3
C15 C16 C17 103.2(3)
C15 C16 H16A 111.1
C17 C16 H16A 111.1
C15 C16 H16B 111.1
C17 C16 H16B 111.1
H16A C16 H16B 109.1
C20 C17 C13 116.1(4)
C20 C17 C16 113.4(4)
C13 C17 C16 102.1(3)
C20 C17 H17 108.3
C13 C17 H17 108.3
C16 C17 H17 108.3
C13 C18 H18A 109.5
C13 C18 H18B 109.5
H18A C18 H18B 109.5
C13 C18 H18C 109.5
H18A C18 H18C 109.5
H18B C18 H18C 109.5
C10 C19 H19A 109.5
C10 C19 H19B 109.5
H19A C19 H19B 109.5
C10 C19 H19C 109.5
H19A C19 H19C 109.5
H19B C19 H19C 109.5
C21 C20 C22 106.4(6)
C21 C20 C17 125.6(5)
C22 C20 C17 127.9(4)
C20 C21 O21 110.7(6)
C20 C21 H21 124.6
O21 C21 H21 124.6
C23 C22 C20 106.9(6)
C23 C22 H22 126.5
C20 C22 H22 126.5
C22 C23 O21 109.8(6)
C22 C23 H23 125.1
O21 C23 H23 125.1
O27 C27 H27A 109.5
O27 C27 H27B 109.5
H27A C27 H27B 109.5
O27 C27 H27C 109.5
H27A C27 H27C 109.5
H27B C27 H27C 109.5
O6 C28 C4 106.2(4)
O6 C28 H28A 110.5
C4 C28 H28A 110.5
O6 C28 H28B 110.5
C4 C28 H28B 110.5
H28A C28 H28B 108.7
C4 C29 H29A 109.5
C4 C29 H29B 109.5
H29A C29 H29B 109.5
C4 C29 H29C 109.5
H29A C29 H29C 109.5
H29B C29 H29C 109.5
C8 C30 H30A 109.5
C8 C30 H30B 109.5
H30A C30 H30B 109.5
C8 C30 H30C 109.5
H30A C30 H30C 109.5
H30B C30 H30C 109.5
O31 C31 O1 122.5(4)
O31 C31 C32 126.5(4)
O1 C31 C32 111.0(4)
C34 C32 C31 127.3(4)
C34 C32 H32 116.4
C31 C32 H32 116.4
C34 C33 H33A 109.5
C34 C33 H33B 109.5
H33A C33 H33B 109.5
C34 C33 H33C 109.5
H33A C33 H33C 109.5
H33B C33 H33C 109.5
C32 C34 C33 124.7(5)
C32 C34 C35 121.8(4)
C33 C34 C35 113.5(5)
C34 C35 H35A 109.5
C34 C35 H35B 109.5
H35A C35 H35B 109.5
C34 C35 H35C 109.5
H35A C35 H35C 109.5
H35B C35 H35C 109.5

loop_
_geom_bond_atom_site_label_1
_geom_bond_atom_site_label_2
_geom_bond_site_symmetry_2
_geom_bond_distance
_geom_bond_publ_flag
O1 C31 . 1.335(5) ?
O1 C1 . 1.458(5) ?
O3 C3 . 1.430(6) ?
O3 H3 . 0.8200 ?
O6 C6 . 1.446(5) ?
O6 C28 . 1.455(5) ?
O7 C7 . 1.430(5) ?
O7 C15 . 1.439(4) ?
O12 C12 . 1.206(6) ?
O21 C21 . 1.358(8) ?
O21 C23 . 1.366(9) ?
O27 C12 . 1.332(5) ?
O27 C27 . 1.453(7) ?
O31 C31 . 1.199(5) ?
C1 C2 . 1.537(6) ?
C1 C10 . 1.555(5) ?
C1 H1 . 0.9800 ?
C2 C3 . 1.524(6) ?
C2 H2A . 0.9700 ?
C2 H2B . 0.9700 ?
C3 C4 . 1.529(6) ?
C3 H3A . 0.9800 ?
C4 C29 . 1.525(6) ?
C4 C28 . 1.529(6) ?
C4 C5 . 1.533(5) ?
C5 C6 . 1.490(4) ?
C5 C10 . 1.514(5) ?
C5 H5 . 0.9800 ?
C6 C7 . 1.501(5) ?
C6 H6 . 0.9800 ?
C7 C8 . 1.566(5) ?
C7 H7 . 0.9800 ?
C8 C14 . 1.504(6) ?
C8 C30 . 1.525(6) ?
C8 C9 . 1.577(5) ?
C9 C11 . 1.525(5) ?
C9 C10 . 1.566(5) ?
C9 H9 . 0.9800 ?
C10 C19 . 1.538(6) ?
C11 C12 . 1.481(6) ?
C11 H11A . 0.9700 ?
C11 H11B . 0.9700 ?
C13 C14 . 1.337(5) ?
C13 C18 . 1.494(6) ?
C13 C17 . 1.521(6) ?
C14 C15 . 1.493(6) ?
C15 C16 . 1.520(5) ?
C15 H15 . 0.9800 ?
C16 C17 . 1.553(6) ?
C16 H16A . 0.9700 ?
C16 H16B . 0.9700 ?
C17 C20 . 1.494(7) ?
C17 H17 . 0.9800 ?
C18 H18A . 0.9600 ?
C18 H18B . 0.9600 ?
C18 H18C . 0.9600 ?
C19 H19A . 0.9600 ?
C19 H19B . 0.9600 ?
C19 H19C . 0.9600 ?
C20 C21 . 1.336(7) ?
C20 C22 . 1.409(7) ?
C21 H21 . 0.9300 ?
C22 C23 . 1.343(8) ?
C22 H22 . 0.9300 ?
C23 H23 . 0.9300 ?
C27 H27A . 0.9600 ?
C27 H27B . 0.9600 ?
C27 H27C . 0.9600 ?
C28 H28A . 0.9700 ?
C28 H28B . 0.9700 ?
C29 H29A . 0.9600 ?
C29 H29B . 0.9600 ?
C29 H29C . 0.9600 ?
C30 H30A . 0.9600 ?
C30 H30B . 0.9600 ?
C30 H30C . 0.9600 ?
C31 C32 . 1.456(7) ?
C32 C34 . 1.315(6) ?
C32 H32 . 0.9300 ?
C33 C34 . 1.472(7) ?
C33 H33A . 0.9600 ?
C33 H33B . 0.9600 ?
C33 H33C . 0.9600 ?
C34 C35 . 1.483(7) ?
C35 H35A . 0.9600 ?
C35 H35B . 0.9600 ?
C35 H35C . 0.9600 ?

loop_
_geom_hbond_atom_site_label_D
_geom_hbond_atom_site_label_H
_geom_hbond_atom_site_label_A
_geom_hbond_site_symmetry_A
_geom_hbond_distance_DH
_geom_hbond_distance_HA
_geom_hbond_distance_DA
_geom_hbond_angle_DHA
O3 H3 O6 3 0.82 2.11 2.900(4) 161

loop_
_geom_torsion_atom_site_label_1
_geom_torsion_atom_site_label_2
_geom_torsion_atom_site_label_3
_geom_torsion_atom_site_label_4
_geom_torsion
C31 O1 C1 C2 99.9(4)
C31 O1 C1 C10 -137.0(4)
O1 C1 C2 C3 71.1(4)
C10 C1 C2 C3 -49.6(5)
C1 C2 C3 O3 -67.8(5)
C1 C2 C3 C4 52.5(5)
O3 C3 C4 C29 -160.6(4)
C2 C3 C4 C29 76.8(4)
O3 C3 C4 C28 -35.4(5)
C2 C3 C4 C28 -158.0(4)
O3 C3 C4 C5 71.7(4)
C2 C3 C4 C5 -50.8(5)
C29 C4 C5 C6 69.2(5)
C28 C4 C5 C6 -45.2(4)
C3 C4 C5 C6 -167.3(4)
C29 C4 C5 C10 -64.2(5)
C28 C4 C5 C10 -178.6(4)
C3 C4 C5 C10 59.3(5)
C28 O6 C6 C5 -11.8(4)
C28 O6 C6 C7 -134.5(4)
C10 C5 C6 O6 173.5(3)
C4 C5 C6 O6 36.9(4)
C10 C5 C6 C7 -61.5(5)
C4 C5 C6 C7 161.9(4)
C15 O7 C7 C6 153.8(3)
C15 O7 C7 C8 32.5(4)
O6 C6 C7 O7 51.9(4)
C5 C6 C7 O7 -66.7(4)
O6 C6 C7 C8 169.8(3)
C5 C6 C7 C8 51.2(5)
O7 C7 C8 C14 -40.9(3)
C6 C7 C8 C14 -160.9(3)
O7 C7 C8 C30 -158.3(3)
C6 C7 C8 C30 81.7(4)
O7 C7 C8 C9 73.3(4)
C6 C7 C8 C9 -46.7(5)
C14 C8 C9 C11 -73.5(4)
C30 C8 C9 C11 56.4(5)
C7 C8 C9 C11 -178.2(3)
C14 C8 C9 C10 155.0(3)
C30 C8 C9 C10 -75.1(5)
C7 C8 C9 C10 50.3(5)
C6 C5 C10 C19 -65.1(5)
C4 C5 C10 C19 63.0(5)
C6 C5 C10 C1 177.7(3)
C4 C5 C10 C1 -54.2(5)
C6 C5 C10 C9 59.6(4)
C4 C5 C10 C9 -172.3(4)
O1 C1 C10 C5 -76.0(4)
C2 C1 C10 C5 44.0(4)
O1 C1 C10 C19 160.3(3)
C2 C1 C10 C19 -79.7(4)
O1 C1 C10 C9 36.8(4)
C2 C1 C10 C9 156.8(3)
C11 C9 C10 C5 175.8(3)
C8 C9 C10 C5 -53.5(4)
C11 C9 C10 C19 -57.5(5)
C8 C9 C10 C19 73.2(4)
C11 C9 C10 C1 62.2(5)
C8 C9 C10 C1 -167.1(3)
C10 C9 C11 C12 -149.1(4)
C8 C9 C11 C12 78.9(5)
C27 O27 C12 O12 -0.8(7)
C27 O27 C12 C11 -179.4(5)
C9 C11 C12 O12 43.0(6)
C9 C11 C12 O27 -138.5(4)
C18 C13 C14 C15 -180.0(5)
C17 C13 C14 C15 -3.0(5)
C18 C13 C14 C8 -23.1(8)
C17 C13 C14 C8 153.9(4)
C30 C8 C14 C13 -8.4(6)
C7 C8 C14 C13 -122.4(5)
C9 C8 C14 C13 122.3(5)
C30 C8 C14 C15 149.0(3)
C7 C8 C14 C15 35.0(3)
C9 C8 C14 C15 -80.3(4)
C7 O7 C15 C14 -9.0(4)
C7 O7 C15 C16 104.6(4)
C13 C14 C15 O7 145.0(3)
C8 C14 C15 O7 -18.7(4)
C13 C14 C15 C16 22.1(4)
C8 C14 C15 C16 -141.6(3)
O7 C15 C16 C17 -146.3(4)
C14 C15 C16 C17 -30.9(4)
C14 C13 C17 C20 107.0(4)
C18 C13 C17 C20 -75.6(5)
C14 C13 C17 C16 -16.9(5)
C18 C13 C17 C16 160.5(4)
C15 C16 C17 C20 -96.5(4)
C15 C16 C17 C13 29.2(4)
C13 C17 C20 C21 131.3(6)
C16 C17 C20 C21 -110.9(6)
C13 C17 C20 C22 -53.3(7)
C16 C17 C20 C22 64.5(6)
C22 C20 C21 O21 -0.2(8)
C17 C20 C21 O21 176.1(5)
C23 O21 C21 C20 0.6(8)
C21 C20 C22 C23 -0.3(7)
C17 C20 C22 C23 -176.4(5)
C20 C22 C23 O21 0.7(7)
C21 O21 C23 C22 -0.8(7)
C6 O6 C28 C4 -17.8(4)
C29 C4 C28 O6 -82.8(4)
C3 C4 C28 O6 151.3(3)
C5 C4 C28 O6 38.2(4)
C1 O1 C31 O31 0.7(7)
C1 O1 C31 C32 -177.6(3)
O31 C31 C32 C34 -9.7(9)
O1 C31 C32 C34 168.5(5)
C31 C32 C34 C33 0.0(8)
C31 C32 C34 C35 -179.0(5)

loop_
_cod_related_entry_id
_cod_related_entry_database
_cod_related_entry_code
1 ChemSpider 30652351
